data_4328654
loop_
_publ_author_name
'Guo-Cang Wang'
'Herman H. Y. Sung'
'Ian D. Williams'
'Wa-Hung Leung'

_publ_section_title
;
 Tetravalent Titanium, Zirconium, and Cerium Oxo and Peroxo Complexes
 Containing an Imidodiphosphinate Ligand
;
_journal_name_full 'Inorganic Chemistry'
_journal_page_first 3640
_journal_page_last 3647
_journal_paper_doi 10.1021/ic202564h
_journal_volume 51
_journal_year 2012
_chemical_formula_sum 'C50 H117 N4 O12.5 P8 Zr2'
_chemical_formula_weight 1404.68
_chemical_name_systematic
; 
 ? 
;
_space_group_IT_number 14
_symmetry_cell_setting monoclinic
_symmetry_space_group_name_Hall '-P 2yn'
_symmetry_space_group_name_H-M 'P 1 21/n 1'
_atom_sites_solution_hydrogens geom
_atom_sites_solution_primary direct
_atom_sites_solution_secondary difmap
_audit_creation_method SHELXL-97
_cell_angle_alpha 90.00
_cell_angle_beta 91.149(2)
_cell_angle_gamma 90.00
_cell_formula_units_Z 4
_cell_length_a 13.6095(14)
_cell_length_b 24.495(3)
_cell_length_c 21.535(2)
_cell_measurement_reflns_used 6692
_cell_measurement_temperature 100(2)
_cell_measurement_theta_max 23.56
_cell_measurement_theta_min 2.41
_cell_volume 7177.6(13)
_computing_cell_refinement 'SAINT 6.0 (Bruker, 200x)'
_computing_data_collection 'SMART (Bruker, 200x)'
_computing_data_reduction 'SAINT 6.0 (Bruker, 200x)'
_computing_molecular_graphics 'SHELXL-97 (Sheldrick, 1997)'
_computing_structure_refinement 'SHELXL-97 (Sheldrick, 1997)'
_computing_structure_solution 'SHELXS-97 (Sheldrick, 1990)'
_diffrn_ambient_temperature 100(2)
_diffrn_detector_area_resol_mean 8
_diffrn_measured_fraction_theta_full 0.993
_diffrn_measured_fraction_theta_max 0.993
_diffrn_measurement_device_type 'Bruker APEX CCD area detector'
_diffrn_measurement_method '\w and \f scans'
_diffrn_radiation_monochromator graphite
_diffrn_radiation_type MoK\a
_diffrn_radiation_wavelength 0.71073
_diffrn_reflns_av_R_equivalents 0.0589
_diffrn_reflns_av_sigmaI/netI 0.0638
_diffrn_reflns_limit_h_max 16
_diffrn_reflns_limit_h_min -16
_diffrn_reflns_limit_k_max 30
_diffrn_reflns_limit_k_min -30
_diffrn_reflns_limit_l_max 24
_diffrn_reflns_limit_l_min -26
_diffrn_reflns_number 50506
_diffrn_reflns_theta_full 25.00
_diffrn_reflns_theta_max 26.00
_diffrn_reflns_theta_min 2.42
_diffrn_source 'sealed tube'
_exptl_absorpt_coefficient_mu 0.521
_exptl_absorpt_correction_T_max 1.00
_exptl_absorpt_correction_T_min 0.88
_exptl_absorpt_correction_type multi-scan
_exptl_absorpt_process_details SADABS
_exptl_crystal_colour colorless
_exptl_crystal_density_diffrn 1.300
_exptl_crystal_description block
_exptl_crystal_F_000 2980
_exptl_crystal_size_max 0.40
_exptl_crystal_size_mid 0.35
_exptl_crystal_size_min 0.32
_refine_diff_density_max 0.695
_refine_diff_density_min -0.444
_refine_diff_density_rms 0.078
_refine_ls_extinction_method none
_refine_ls_goodness_of_fit_ref 1.015
_refine_ls_hydrogen_treatment constr
_refine_ls_matrix_type full
_refine_ls_number_parameters 716
_refine_ls_number_reflns 14018
_refine_ls_number_restraints 20
_refine_ls_restrained_S_all 1.017
_refine_ls_R_factor_all 0.0867
_refine_ls_R_factor_gt 0.0498
_refine_ls_shift/su_max 0.001
_refine_ls_shift/su_mean 0.000
_refine_ls_structure_factor_coef Fsqd
_refine_ls_weighting_details 'calc w=1/[\s^2^(Fo^2^)+(0.0647P)^2^+0.0000P] where P=(Fo^2^+2Fc^2^)/3'
_refine_ls_weighting_scheme calc
_refine_ls_wR_factor_gt 0.1132
_refine_ls_wR_factor_ref 0.1243
_reflns_number_gt 9588
_reflns_number_total 14018
_reflns_threshold_expression >2sigma(I)
_cod_data_source_file ic202564h_si_001_4.cif
_cod_data_source_block wang38
_cod_original_cell_volume 7177.3(13)
_cod_original_formula_sum 'C50 H117 N4 O12.50 P8 Zr2'
_cod_database_code 4328654

loop_
_symmetry_equiv_pos_as_xyz
'x, y, z'
'-x+1/2, y+1/2, -z+1/2'
'-x, -y, -z'
'x-1/2, -y-1/2, z-1/2'

loop_
_atom_site_label
_atom_site_type_symbol
_atom_site_fract_x
_atom_site_fract_y
_atom_site_fract_z
_atom_site_U_iso_or_equiv
_atom_site_adp_type
_atom_site_occupancy
_atom_site_symmetry_multiplicity
_atom_site_calc_flag
_atom_site_refinement_flags
_atom_site_disorder_assembly
_atom_site_disorder_group
Zr1 Zr 0.47517(2) 0.186551(13) 0.262960(17) 0.03093(10) Uani 1 1 d . . .
Zr2 Zr 0.60366(2) 0.081875(13) 0.268545(16) 0.02732(10) Uani 1 1 d . . .
P1 P 0.38064(8) 0.20233(4) 0.11434(5) 0.0389(2) Uani 1 1 d . . .
P2 P 0.51460(9) 0.28365(4) 0.15440(6) 0.0520(3) Uani 1 1 d . . .
P3 P 0.28526(8) 0.21589(5) 0.35829(5) 0.0468(3) Uani 1 1 d . . .
P4 P 0.46996(7) 0.25418(4) 0.40265(5) 0.0409(3) Uani 1 1 d . . .
P5 P 0.80843(7) 0.09782(4) 0.36279(5) 0.0350(2) Uani 1 1 d . C .
P6 P 0.84595(7) 0.08141(4) 0.23528(5) 0.0369(2) Uani 1 1 d . . .
P7 P 0.49986(8) -0.03784(4) 0.30799(5) 0.0406(3) Uani 1 1 d . . .
P8 P 0.49018(8) -0.01596(4) 0.17887(5) 0.0426(3) Uani 1 1 d . . .
N1 N 0.4423(3) 0.25693(13) 0.10455(16) 0.0482(9) Uani 1 1 d . . .
N2 N 0.3559(2) 0.24130(14) 0.40983(15) 0.0421(8) Uani 1 1 d . A .
N3 N 0.8793(2) 0.09379(13) 0.30456(15) 0.0387(8) Uani 1 1 d . C .
N4 N 0.4629(2) -0.05014(12) 0.23904(16) 0.0426(8) Uani 1 1 d . E .
O1 O 0.39265(17) 0.17452(9) 0.17730(12) 0.0348(6) Uani 1 1 d . . .
O2 O 0.5023(2) 0.26419(10) 0.22167(14) 0.0502(7) Uani 1 1 d . . .
O3 O 0.33182(17) 0.20369(10) 0.29586(12) 0.0387(6) Uani 1 1 d . A .
O4 O 0.51855(17) 0.23029(10) 0.34521(12) 0.0396(6) Uani 1 1 d . A .
O5 O 0.69844(17) 0.09428(10) 0.34804(11) 0.0356(6) Uani 1 1 d . . .
O6 O 0.73979(17) 0.06314(10) 0.22592(11) 0.0346(6) Uani 1 1 d . D .
O7 O 0.58005(17) 0.00579(9) 0.31441(11) 0.0355(6) Uani 1 1 d . E .
O8 O 0.54708(18) 0.03685(10) 0.18974(11) 0.0375(6) Uani 1 1 d . E .
O11 O 0.4490(2) 0.10061(11) 0.27226(14) 0.0516(8) Uani 1 1 d . . .
O12 O 0.49580(19) 0.11971(11) 0.32660(15) 0.0504(7) Uani 1 1 d . . .
O13 O 0.5856(2) 0.14956(11) 0.20604(16) 0.0556(8) Uani 1 1 d . . .
O14 O 0.6315(2) 0.16811(11) 0.26055(15) 0.0550(8) Uani 1 1 d . . .
C1 C 0.4112(3) 0.15441(16) 0.05379(19) 0.0446(10) Uani 1 1 d . . .
H1 H 0.3693 0.1213 0.0594 0.053 Uiso 1 1 calc R . .
C2 C 0.5176(3) 0.13642(18) 0.0597(2) 0.0578(12) Uani 1 1 d . . .
H2A H 0.5607 0.1676 0.0518 0.087 Uiso 1 1 calc R . .
H2B H 0.5302 0.1075 0.0295 0.087 Uiso 1 1 calc R . .
H2C H 0.5306 0.1226 0.1018 0.087 Uiso 1 1 calc R . .
C3 C 0.3876(4) 0.17730(18) -0.0106(2) 0.0598(13) Uani 1 1 d . . .
H3A H 0.3172 0.1851 -0.0143 0.090 Uiso 1 1 calc R . .
H3B H 0.4057 0.1505 -0.0421 0.090 Uiso 1 1 calc R . .
H3C H 0.4250 0.2110 -0.0167 0.090 Uiso 1 1 calc R . .
C4 C 0.2491(3) 0.21600(19) 0.1018(2) 0.0586(12) Uani 1 1 d . . .
H4 H 0.2405 0.2355 0.0613 0.070 Uiso 1 1 calc R . .
C5 C 0.1880(3) 0.1634(2) 0.0989(3) 0.0807(17) Uani 1 1 d . . .
H5A H 0.2120 0.1399 0.0656 0.121 Uiso 1 1 calc R . .
H5B H 0.1189 0.1725 0.0907 0.121 Uiso 1 1 calc R . .
H5C H 0.1942 0.1440 0.1387 0.121 Uiso 1 1 calc R . .
C6 C 0.2132(4) 0.2527(3) 0.1524(3) 0.0853(18) Uani 1 1 d . . .
H6A H 0.2252 0.2353 0.1928 0.128 Uiso 1 1 calc R . .
H6B H 0.1425 0.2591 0.1463 0.128 Uiso 1 1 calc R . .
H6C H 0.2483 0.2876 0.1510 0.128 Uiso 1 1 calc R . .
C7 C 0.4968(4) 0.35728(17) 0.1539(2) 0.0626(13) Uani 1 1 d . . .
H7 H 0.5600 0.3750 0.1672 0.075 Uiso 1 1 calc R . .
C8 C 0.4682(5) 0.3783(2) 0.0874(3) 0.103(2) Uani 1 1 d . . .
H8A H 0.5246 0.3747 0.0602 0.154 Uiso 1 1 calc R . .
H8B H 0.4488 0.4168 0.0897 0.154 Uiso 1 1 calc R . .
H8C H 0.4131 0.3567 0.0707 0.154 Uiso 1 1 calc R . .
C9 C 0.4184(4) 0.37426(19) 0.1981(3) 0.0796(17) Uani 1 1 d . . .
H9A H 0.3561 0.3568 0.1860 0.119 Uiso 1 1 calc R . .
H9B H 0.4106 0.4140 0.1967 0.119 Uiso 1 1 calc R . .
H9C H 0.4373 0.3630 0.2403 0.119 Uiso 1 1 calc R . .
C10 C 0.6402(4) 0.2686(2) 0.1356(3) 0.0788(17) Uani 1 1 d . . .
H10 H 0.6461 0.2279 0.1365 0.095 Uiso 1 1 calc R . .
C11 C 0.7117(4) 0.2900(3) 0.1865(4) 0.112(3) Uani 1 1 d . . .
H11A H 0.7078 0.3299 0.1883 0.168 Uiso 1 1 calc R . .
H11B H 0.7789 0.2791 0.1767 0.168 Uiso 1 1 calc R . .
H11C H 0.6939 0.2746 0.2267 0.168 Uiso 1 1 calc R . .
C12 C 0.6666(5) 0.2861(3) 0.0694(3) 0.117(3) Uani 1 1 d . . .
H12A H 0.6124 0.2769 0.0406 0.176 Uiso 1 1 calc R . .
H12B H 0.7263 0.2671 0.0568 0.176 Uiso 1 1 calc R . .
H12C H 0.6780 0.3256 0.0685 0.176 Uiso 1 1 calc R . .
C13A C 0.1880(5) 0.2728(4) 0.3374(4) 0.0314(17) Uiso 0.50 1 d PD A 2
H13A H 0.1395 0.2567 0.3070 0.038 Uiso 0.50 1 calc PR A 2
C13 C 0.1811(7) 0.2494(5) 0.3491(5) 0.058(3) Uiso 0.50 1 d PD A 1
H13 H 0.1315 0.2259 0.3271 0.069 Uiso 0.50 1 calc PR A 1
C14A C 0.2378(6) 0.3205(3) 0.3056(4) 0.0369(18) Uiso 0.50 1 d PD A 2
H14A H 0.2811 0.3393 0.3355 0.055 Uiso 0.50 1 calc PR A 2
H14B H 0.1877 0.3460 0.2898 0.055 Uiso 0.50 1 calc PR A 2
H14C H 0.2766 0.3069 0.2710 0.055 Uiso 0.50 1 calc PR A 2
C14 C 0.2023(9) 0.2989(5) 0.3107(6) 0.075(3) Uiso 0.50 1 d PD A 1
H14D H 0.2462 0.3234 0.3341 0.112 Uiso 0.50 1 calc PR A 1
H14E H 0.1406 0.3179 0.3006 0.112 Uiso 0.50 1 calc PR A 1
H14F H 0.2339 0.2878 0.2722 0.112 Uiso 0.50 1 calc PR A 1
C15A C 0.1307(7) 0.2930(4) 0.3935(4) 0.047(2) Uiso 0.50 1 d PD A 2
H15A H 0.0922 0.2628 0.4104 0.071 Uiso 0.50 1 calc PR A 2
H15B H 0.0863 0.3226 0.3805 0.071 Uiso 0.50 1 calc PR A 2
H15C H 0.1768 0.3065 0.4255 0.071 Uiso 0.50 1 calc PR A 2
C15 C 0.1378(10) 0.2718(6) 0.4110(6) 0.090(4) Uiso 0.50 1 d PD A 1
H15D H 0.1060 0.2420 0.4333 0.135 Uiso 0.50 1 calc PR A 1
H15E H 0.0894 0.3004 0.4014 0.135 Uiso 0.50 1 calc PR A 1
H15F H 0.1910 0.2871 0.4369 0.135 Uiso 0.50 1 calc PR A 1
C16 C 0.2644(7) 0.1388(4) 0.3833(4) 0.050(2) Uiso 0.50 1 d PD A 1
H16 H 0.3299 0.1204 0.3822 0.060 Uiso 0.50 1 calc PR A 1
C16A C 0.2129(5) 0.1627(3) 0.3867(3) 0.0319(16) Uiso 0.50 1 d PD A 2
H16A H 0.1620 0.1780 0.4147 0.038 Uiso 0.50 1 calc PR A 2
C17 C 0.2297(8) 0.1347(5) 0.4490(5) 0.073(3) Uiso 0.50 1 d PD A 1
H17A H 0.2770 0.1529 0.4770 0.109 Uiso 0.50 1 calc PR A 1
H17B H 0.2243 0.0961 0.4606 0.109 Uiso 0.50 1 calc PR A 1
H17C H 0.1654 0.1522 0.4522 0.109 Uiso 0.50 1 calc PR A 1
C17A C 0.2822(6) 0.1237(3) 0.4245(5) 0.048(2) Uiso 0.50 1 d PD A 2
H17D H 0.3342 0.1103 0.3976 0.072 Uiso 0.50 1 calc PR A 2
H17E H 0.2442 0.0927 0.4398 0.072 Uiso 0.50 1 calc PR A 2
H17F H 0.3116 0.1435 0.4597 0.072 Uiso 0.50 1 calc PR A 2
C18 C 0.1976(8) 0.1096(5) 0.3359(5) 0.067(3) Uiso 0.50 1 d PD A 1
H18A H 0.1332 0.1275 0.3342 0.101 Uiso 0.50 1 calc PR A 1
H18B H 0.1896 0.0714 0.3482 0.101 Uiso 0.50 1 calc PR A 1
H18C H 0.2272 0.1113 0.2948 0.101 Uiso 0.50 1 calc PR A 1
C18A C 0.1622(6) 0.1322(4) 0.3325(4) 0.047(2) Uiso 0.50 1 d PD A 2
H18D H 0.1234 0.1581 0.3074 0.070 Uiso 0.50 1 calc PR A 2
H18E H 0.1188 0.1039 0.3488 0.070 Uiso 0.50 1 calc PR A 2
H18F H 0.2121 0.1152 0.3066 0.070 Uiso 0.50 1 calc PR A 2
C19 C 0.4879(3) 0.32774(18) 0.3962(3) 0.0687(16) Uani 1 1 d . A .
H19 H 0.4591 0.3376 0.3546 0.082 Uiso 1 1 calc R . .
C20 C 0.5973(4) 0.3424(2) 0.3923(3) 0.090(2) Uani 1 1 d . . .
H20A H 0.6306 0.3338 0.4319 0.135 Uiso 1 1 calc R A .
H20B H 0.6041 0.3815 0.3836 0.135 Uiso 1 1 calc R . .
H20C H 0.6272 0.3213 0.3590 0.135 Uiso 1 1 calc R . .
C21 C 0.4335(5) 0.3631(2) 0.4419(3) 0.101(2) Uani 1 1 d . . .
H21A H 0.3645 0.3518 0.4429 0.151 Uiso 1 1 calc R A .
H21B H 0.4373 0.4014 0.4290 0.151 Uiso 1 1 calc R . .
H21C H 0.4635 0.3590 0.4834 0.151 Uiso 1 1 calc R . .
C22 C 0.5345(3) 0.22919(19) 0.4711(2) 0.0529(12) Uani 1 1 d . A .
H22 H 0.6006 0.2469 0.4728 0.063 Uiso 1 1 calc R . .
C23 C 0.5503(3) 0.1672(2) 0.4658(2) 0.0639(13) Uani 1 1 d . . .
H23A H 0.4864 0.1488 0.4626 0.096 Uiso 1 1 calc R A .
H23B H 0.5863 0.1540 0.5027 0.096 Uiso 1 1 calc R . .
H23C H 0.5882 0.1592 0.4286 0.096 Uiso 1 1 calc R . .
C24 C 0.4823(3) 0.2432(2) 0.5314(2) 0.0650(13) Uani 1 1 d . . .
H24A H 0.4750 0.2829 0.5348 0.097 Uiso 1 1 calc R A .
H24B H 0.5213 0.2296 0.5670 0.097 Uiso 1 1 calc R . .
H24C H 0.4173 0.2260 0.5312 0.097 Uiso 1 1 calc R . .
C25 C 0.8317(3) 0.16126(17) 0.4030(2) 0.0468(11) Uani 1 1 d . . .
H25 H 0.7968 0.1598 0.4434 0.056 Uiso 1 1 calc R . .
C26 C 0.7892(4) 0.20952(18) 0.3656(2) 0.0649(14) Uani 1 1 d . . .
H26A H 0.8201 0.2110 0.3249 0.097 Uiso 1 1 calc R . .
H26B H 0.8024 0.2436 0.3882 0.097 Uiso 1 1 calc R . .
H26C H 0.7181 0.2047 0.3600 0.097 Uiso 1 1 calc R . .
C27 C 0.9394(3) 0.1705(2) 0.4172(3) 0.0808(18) Uani 1 1 d . . .
H27A H 0.9657 0.1396 0.4412 0.121 Uiso 1 1 calc R . .
H27B H 0.9475 0.2042 0.4415 0.121 Uiso 1 1 calc R . .
H27C H 0.9750 0.1739 0.3783 0.121 Uiso 1 1 calc R . .
C28 C 0.8360(3) 0.04216(19) 0.4164(2) 0.0517(11) Uani 1 1 d . . .
H28 H 0.8151 0.0085 0.3933 0.062 Uiso 0.60 1 calc PR B 1
H28A H 0.9053 0.0470 0.4317 0.062 Uiso 0.40 1 calc PR B 2
C29 C 0.7702(4) 0.0436(2) 0.4725(2) 0.0832(17) Uani 1 1 d . C .
H29A H 0.7887 0.0746 0.4990 0.125 Uiso 1 1 calc R . .
H29B H 0.7779 0.0096 0.4960 0.125 Uiso 1 1 calc R . .
H29C H 0.7016 0.0476 0.4586 0.125 Uiso 1 1 calc R . .
C30 C 0.9409(6) 0.0328(4) 0.4321(4) 0.074(2) Uiso 0.60 1 d P C 1
H30A H 0.9781 0.0291 0.3938 0.112 Uiso 0.60 1 calc PR C 1
H30B H 0.9477 -0.0007 0.4567 0.112 Uiso 0.60 1 calc PR C 1
H30C H 0.9666 0.0638 0.4562 0.112 Uiso 0.60 1 calc PR C 1
C30A C 0.8285(9) -0.0138(5) 0.3864(6) 0.069(3) Uiso 0.40 1 d P C 2
H30D H 0.7611 -0.0198 0.3710 0.103 Uiso 0.40 1 calc PR C 2
H30E H 0.8457 -0.0419 0.4172 0.103 Uiso 0.40 1 calc PR C 2
H30F H 0.8738 -0.0159 0.3517 0.103 Uiso 0.40 1 calc PR C 2
C31 C 0.9286(7) 0.0365(4) 0.2006(5) 0.045(3) Uiso 0.50 1 d P D 1
H31 H 0.9099 0.0371 0.1554 0.054 Uiso 0.50 1 calc PR D 1
C31A C 0.9119(6) 0.0181(4) 0.2103(4) 0.038(2) Uiso 0.50 1 d P D 2
H31A H 0.8959 0.0087 0.1661 0.046 Uiso 0.50 1 calc PR D 2
C32 C 1.0283(8) 0.0435(5) 0.2020(6) 0.057(3) Uiso 0.50 1 d P D 1
H32A H 1.0466 0.0701 0.1703 0.085 Uiso 0.50 1 calc PR D 1
H32B H 1.0604 0.0085 0.1937 0.085 Uiso 0.50 1 calc PR D 1
H32C H 1.0493 0.0568 0.2431 0.085 Uiso 0.50 1 calc PR D 1
C32A C 1.0297(10) 0.0281(6) 0.2215(7) 0.084(4) Uiso 0.50 1 d P D 2
H32D H 1.0483 0.0632 0.2033 0.126 Uiso 0.50 1 calc PR D 2
H32E H 1.0665 -0.0014 0.2016 0.126 Uiso 0.50 1 calc PR D 2
H32F H 1.0450 0.0284 0.2661 0.126 Uiso 0.50 1 calc PR D 2
C33 C 0.9045(10) -0.0201(6) 0.2215(7) 0.090(4) Uiso 0.50 1 d P D 1
H33A H 0.9438 -0.0290 0.2588 0.135 Uiso 0.50 1 calc PR D 1
H33B H 0.9195 -0.0461 0.1884 0.135 Uiso 0.50 1 calc PR D 1
H33C H 0.8345 -0.0223 0.2310 0.135 Uiso 0.50 1 calc PR D 1
C33A C 0.8886(7) -0.0294(4) 0.2541(5) 0.049(2) Uiso 0.50 1 d P D 2
H33D H 0.9176 -0.0221 0.2953 0.074 Uiso 0.50 1 calc PR D 2
H33E H 0.9160 -0.0633 0.2376 0.074 Uiso 0.50 1 calc PR D 2
H33F H 0.8172 -0.0331 0.2575 0.074 Uiso 0.50 1 calc PR D 2
C34 C 0.8547(4) 0.1439(2) 0.1898(2) 0.0787(17) Uani 1 1 d . D 1
H34 H 0.7997 0.1675 0.2040 0.094 Uiso 1 1 calc R D 1
C35 C 0.8301(5) 0.1310(3) 0.1196(3) 0.124(3) Uani 1 1 d . D 1
H35A H 0.8861 0.1124 0.1010 0.187 Uiso 1 1 calc R D 1
H35B H 0.8168 0.1651 0.0973 0.187 Uiso 1 1 calc R D 1
H35C H 0.7721 0.1073 0.1168 0.187 Uiso 1 1 calc R D 1
C36 C 0.9454(5) 0.1771(3) 0.1994(3) 0.106(2) Uani 1 1 d . D 1
H36A H 0.9552 0.1845 0.2438 0.160 Uiso 1 1 calc R D 1
H36B H 0.9385 0.2118 0.1769 0.160 Uiso 1 1 calc R D 1
H36C H 1.0021 0.1571 0.1838 0.160 Uiso 1 1 calc R D 1
C37 C 0.5366(7) -0.0998(3) 0.3482(4) 0.041(2) Uiso 0.50 1 d PD E 1
H37 H 0.4876 -0.1054 0.3817 0.049 Uiso 0.50 1 calc PR E 1
C37A C 0.5684(7) -0.1017(3) 0.3318(4) 0.043(2) Uiso 0.50 1 d PD E 2
H37A H 0.6294 -0.1059 0.3072 0.052 Uiso 0.50 1 calc PR E 2
C38A C 0.5024(8) -0.1516(4) 0.3238(6) 0.060(3) Uiso 0.50 1 d PD E 2
H38A H 0.4409 -0.1456 0.3457 0.090 Uiso 0.50 1 calc PR E 2
H38B H 0.5359 -0.1838 0.3410 0.090 Uiso 0.50 1 calc PR E 2
H38C H 0.4879 -0.1574 0.2795 0.090 Uiso 0.50 1 calc PR E 2
C38 C 0.5267(8) -0.1507(4) 0.3040(5) 0.054(3) Uiso 0.50 1 d PD E 1
H38D H 0.4571 -0.1571 0.2940 0.080 Uiso 0.50 1 calc PR E 1
H38E H 0.5545 -0.1829 0.3249 0.080 Uiso 0.50 1 calc PR E 1
H38F H 0.5622 -0.1437 0.2657 0.080 Uiso 0.50 1 calc PR E 1
C39A C 0.5937(7) -0.1002(4) 0.4027(4) 0.050(2) Uiso 0.50 1 d PD E 2
H39A H 0.6325 -0.0674 0.4123 0.075 Uiso 0.50 1 calc PR E 2
H39B H 0.6318 -0.1327 0.4142 0.075 Uiso 0.50 1 calc PR E 2
H39C H 0.5328 -0.0994 0.4262 0.075 Uiso 0.50 1 calc PR E 2
C39 C 0.6347(8) -0.0940(4) 0.3806(5) 0.072(3) Uiso 0.50 1 d PD E 1
H39D H 0.6835 -0.0818 0.3508 0.107 Uiso 0.50 1 calc PR E 1
H39E H 0.6547 -0.1294 0.3980 0.107 Uiso 0.50 1 calc PR E 1
H39F H 0.6299 -0.0672 0.4141 0.107 Uiso 0.50 1 calc PR E 1
C40 C 0.3981(3) -0.01400(18) 0.3537(2) 0.0539(12) Uani 1 1 d . E .
H40 H 0.3737 0.0200 0.3328 0.065 Uiso 1 1 calc R . .
C41 C 0.4287(4) 0.00295(19) 0.4196(2) 0.0626(13) Uani 1 1 d . . .
H41A H 0.4504 -0.0293 0.4431 0.094 Uiso 1 1 calc R E .
H41B H 0.3727 0.0197 0.4402 0.094 Uiso 1 1 calc R . .
H41C H 0.4828 0.0293 0.4178 0.094 Uiso 1 1 calc R . .
C42 C 0.3106(4) -0.0538(2) 0.3533(3) 0.0788(16) Uani 1 1 d . . .
H42A H 0.2944 -0.0644 0.3105 0.118 Uiso 1 1 calc R E .
H42B H 0.2536 -0.0359 0.3717 0.118 Uiso 1 1 calc R . .
H42C H 0.3280 -0.0863 0.3776 0.118 Uiso 1 1 calc R . .
C43 C 0.3771(4) 0.00011(19) 0.1358(2) 0.0656(14) Uani 1 1 d . E .
H43 H 0.3946 0.0213 0.0979 0.079 Uiso 1 1 calc R . .
C44 C 0.3232(4) -0.0528(2) 0.1147(3) 0.104(2) Uani 1 1 d . . .
H44A H 0.3650 -0.0734 0.0865 0.157 Uiso 1 1 calc R E .
H44B H 0.2615 -0.0432 0.0932 0.157 Uiso 1 1 calc R . .
H44C H 0.3091 -0.0752 0.1512 0.157 Uiso 1 1 calc R . .
C45 C 0.3120(3) 0.0352(2) 0.1751(3) 0.0720(16) Uani 1 1 d . . .
H45A H 0.2961 0.0156 0.2132 0.108 Uiso 1 1 calc R E .
H45B H 0.2512 0.0437 0.1518 0.108 Uiso 1 1 calc R . .
H45C H 0.3463 0.0692 0.1857 0.108 Uiso 1 1 calc R . .
C46 C 0.5530(9) -0.0595(5) 0.1317(5) 0.049(4) Uiso 0.50 1 d PD E 1
H46 H 0.5098 -0.0920 0.1245 0.059 Uiso 0.50 1 calc PR E 1
C46A C 0.5743(8) -0.0563(5) 0.1252(5) 0.047(4) Uiso 0.50 1 d PD E 2
H46A H 0.5437 -0.0920 0.1134 0.057 Uiso 0.50 1 calc PR E 2
C47 C 0.6508(8) -0.0811(5) 0.1641(6) 0.064(4) Uiso 0.50 1 d PD E 1
H47A H 0.6898 -0.0501 0.1794 0.097 Uiso 0.50 1 calc PR E 1
H47B H 0.6889 -0.1019 0.1340 0.097 Uiso 0.50 1 calc PR E 1
H47C H 0.6343 -0.1048 0.1991 0.097 Uiso 0.50 1 calc PR E 1
C47A C 0.6674(8) -0.0646(5) 0.1580(5) 0.054(3) Uiso 0.50 1 d PD E 2
H47D H 0.6963 -0.0292 0.1688 0.081 Uiso 0.50 1 calc PR E 2
H47E H 0.7122 -0.0848 0.1313 0.081 Uiso 0.50 1 calc PR E 2
H47F H 0.6564 -0.0856 0.1960 0.081 Uiso 0.50 1 calc PR E 2
C48A C 0.6072(9) -0.0261(5) 0.0687(5) 0.066(3) Uiso 0.50 1 d PD E 2
H48A H 0.5500 -0.0100 0.0473 0.099 Uiso 0.50 1 calc PR E 2
H48B H 0.6399 -0.0515 0.0407 0.099 Uiso 0.50 1 calc PR E 2
H48C H 0.6532 0.0028 0.0812 0.099 Uiso 0.50 1 calc PR E 2
C48 C 0.5626(9) -0.0301(5) 0.0673(5) 0.069(3) Uiso 0.50 1 d PD E 1
H48D H 0.4975 -0.0271 0.0472 0.104 Uiso 0.50 1 calc PR E 1
H48E H 0.6060 -0.0514 0.0407 0.104 Uiso 0.50 1 calc PR E 1
H48F H 0.5902 0.0064 0.0736 0.104 Uiso 0.50 1 calc PR E 1
O1S O 0.5229(6) 0.5072(4) 0.4857(4) 0.080(2) Uiso 0.50 1 d PD F -1
C2S C 0.5869(10) 0.4771(7) 0.5225(7) 0.094(4) Uiso 0.50 1 d PD F -1
H2SA H 0.5619 0.4394 0.5275 0.113 Uiso 0.50 1 calc PR F -1
H2SB H 0.5938 0.4939 0.5642 0.113 Uiso 0.50 1 calc PR F -1
C3S C 0.6832(8) 0.4763(5) 0.4915(6) 0.090(4) Uiso 0.50 1 d PD F -1
H3SA H 0.6778 0.4546 0.4533 0.136 Uiso 0.50 1 calc PR F -1
H3SB H 0.7328 0.4600 0.5194 0.136 Uiso 0.50 1 calc PR F -1
H3SC H 0.7026 0.5137 0.4813 0.136 Uiso 0.50 1 calc PR F -1
C4S C 0.4299(10) 0.5102(7) 0.5148(8) 0.106(5) Uiso 0.50 1 d PD F -1
H4SA H 0.4370 0.5254 0.5572 0.127 Uiso 0.50 1 calc PR F -1
H4SB H 0.3992 0.4737 0.5172 0.127 Uiso 0.50 1 calc PR F -1
C5S C 0.3721(14) 0.5462(7) 0.4753(8) 0.127(6) Uiso 0.50 1 d PD F -1
H5SA H 0.3802 0.5358 0.4317 0.190 Uiso 0.50 1 calc PR F -1
H5SB H 0.3941 0.5839 0.4814 0.190 Uiso 0.50 1 calc PR F -1
H5SC H 0.3026 0.5432 0.4859 0.190 Uiso 0.50 1 calc PR F -1

loop_
_atom_site_aniso_label
_atom_site_aniso_U_11
_atom_site_aniso_U_22
_atom_site_aniso_U_33
_atom_site_aniso_U_23
_atom_site_aniso_U_13
_atom_site_aniso_U_12
Zr1 0.03406(19) 0.02491(18) 0.0339(2) -0.00197(15) 0.00335(15) -0.00029(14)
Zr2 0.02933(18) 0.02582(18) 0.0269(2) -0.00290(15) 0.00200(14) -0.00198(14)
P1 0.0454(6) 0.0344(5) 0.0371(6) 0.0064(5) 0.0066(5) 0.0074(4)
P2 0.0633(7) 0.0309(6) 0.0621(8) 0.0109(5) 0.0073(6) -0.0047(5)
P3 0.0373(6) 0.0636(7) 0.0394(7) -0.0073(6) 0.0027(5) -0.0102(5)
P4 0.0358(5) 0.0417(6) 0.0453(7) -0.0150(5) 0.0048(5) -0.0037(4)
P5 0.0302(5) 0.0423(6) 0.0326(6) -0.0094(4) 0.0042(4) -0.0053(4)
P6 0.0362(5) 0.0427(6) 0.0322(6) -0.0031(5) 0.0099(4) -0.0028(4)
P7 0.0471(6) 0.0281(5) 0.0463(7) 0.0064(5) -0.0068(5) -0.0060(4)
P8 0.0504(6) 0.0338(6) 0.0429(7) -0.0059(5) -0.0160(5) -0.0010(5)
N1 0.072(2) 0.0319(18) 0.041(2) 0.0051(16) 0.0058(18) -0.0007(16)
N2 0.0343(17) 0.055(2) 0.037(2) -0.0064(16) 0.0015(14) -0.0004(15)
N3 0.0315(16) 0.0466(19) 0.038(2) -0.0070(15) 0.0068(14) -0.0053(14)
N4 0.0458(19) 0.0294(17) 0.052(2) -0.0049(15) -0.0138(16) -0.0035(14)
O1 0.0380(14) 0.0281(13) 0.0384(16) 0.0035(11) 0.0039(11) 0.0008(10)
O2 0.0636(19) 0.0300(15) 0.057(2) 0.0052(13) -0.0077(15) -0.0072(13)
O3 0.0364(14) 0.0405(15) 0.0390(16) -0.0056(12) -0.0033(12) 0.0058(11)
O4 0.0356(14) 0.0389(15) 0.0446(17) -0.0125(12) 0.0037(12) -0.0021(11)
O5 0.0308(13) 0.0461(15) 0.0301(15) -0.0107(12) 0.0043(11) -0.0058(11)
O6 0.0369(13) 0.0390(14) 0.0280(14) -0.0070(11) 0.0029(11) 0.0047(11)
O7 0.0413(14) 0.0307(13) 0.0341(15) 0.0036(11) -0.0079(11) -0.0026(11)
O8 0.0449(15) 0.0351(14) 0.0321(15) -0.0009(12) -0.0075(11) -0.0039(11)
O11 0.0544(18) 0.0465(17) 0.054(2) 0.0045(15) 0.0111(15) 0.0010(14)
O12 0.0408(16) 0.0446(17) 0.066(2) 0.0058(15) 0.0074(15) -0.0020(13)
O13 0.0443(16) 0.0450(17) 0.078(2) 0.0107(16) 0.0052(16) -0.0039(13)
O14 0.0655(19) 0.0447(17) 0.056(2) 0.0028(15) 0.0205(16) 0.0028(14)
C1 0.061(3) 0.033(2) 0.040(3) 0.0062(18) 0.004(2) 0.0022(19)
C2 0.074(3) 0.053(3) 0.047(3) -0.002(2) 0.013(2) 0.020(2)
C3 0.093(4) 0.047(3) 0.040(3) 0.000(2) 0.001(2) 0.007(2)
C4 0.060(3) 0.066(3) 0.050(3) 0.013(2) 0.000(2) 0.018(2)
C5 0.049(3) 0.084(4) 0.109(5) 0.020(3) -0.006(3) -0.009(3)
C6 0.074(4) 0.112(5) 0.070(4) -0.012(3) -0.006(3) 0.034(3)
C7 0.086(4) 0.031(2) 0.071(4) 0.012(2) -0.004(3) -0.008(2)
C8 0.176(7) 0.042(3) 0.089(5) 0.024(3) -0.010(4) -0.002(3)
C9 0.089(4) 0.041(3) 0.109(5) 0.009(3) 0.000(3) 0.007(3)
C10 0.057(3) 0.069(3) 0.111(5) 0.021(3) 0.013(3) -0.012(3)
C11 0.066(4) 0.087(4) 0.183(8) 0.035(5) 0.000(4) -0.015(3)
C12 0.092(5) 0.122(6) 0.139(7) 0.031(5) 0.048(4) -0.024(4)
C19 0.059(3) 0.049(3) 0.099(4) -0.034(3) 0.029(3) -0.011(2)
C20 0.072(4) 0.058(3) 0.142(6) -0.033(4) 0.034(4) -0.027(3)
C21 0.109(5) 0.065(4) 0.130(6) -0.028(4) 0.023(4) 0.008(3)
C22 0.036(2) 0.070(3) 0.053(3) -0.022(2) -0.005(2) -0.005(2)
C23 0.064(3) 0.080(4) 0.047(3) -0.002(3) -0.006(2) 0.023(3)
C24 0.067(3) 0.082(4) 0.046(3) -0.018(3) -0.004(2) 0.000(3)
C25 0.042(2) 0.048(3) 0.050(3) -0.019(2) 0.0001(19) -0.0057(19)
C26 0.067(3) 0.047(3) 0.081(4) -0.021(3) 0.000(3) -0.013(2)
C27 0.055(3) 0.084(4) 0.103(5) -0.044(3) -0.007(3) -0.005(3)
C28 0.050(3) 0.062(3) 0.043(3) 0.003(2) 0.005(2) 0.003(2)
C29 0.092(4) 0.099(4) 0.059(4) 0.019(3) 0.018(3) -0.001(3)
C34 0.071(3) 0.111(5) 0.054(4) 0.020(3) 0.007(3) -0.025(3)
C35 0.156(7) 0.167(7) 0.049(4) 0.045(4) -0.006(4) -0.072(5)
C36 0.108(5) 0.086(4) 0.127(6) 0.021(4) 0.041(4) -0.025(4)
C40 0.054(3) 0.046(3) 0.062(3) 0.008(2) 0.008(2) -0.008(2)
C41 0.077(3) 0.060(3) 0.052(3) -0.001(2) 0.021(3) -0.003(2)
C42 0.064(3) 0.081(4) 0.092(4) 0.002(3) 0.022(3) -0.026(3)
C43 0.073(3) 0.049(3) 0.073(4) 0.003(2) -0.046(3) -0.007(2)
C44 0.093(4) 0.064(4) 0.153(6) -0.010(4) -0.080(4) -0.008(3)
C45 0.047(3) 0.055(3) 0.113(5) 0.007(3) -0.031(3) -0.001(2)

loop_
_atom_type_symbol
_atom_type_description
_atom_type_scat_dispersion_real
_atom_type_scat_dispersion_imag
_atom_type_scat_source
C C 0.0033 0.0016 'International Tables Vol C Tables 4.2.6.8 and 6.1.1.4'
H H 0.0000 0.0000 'International Tables Vol C Tables 4.2.6.8 and 6.1.1.4'
N N 0.0061 0.0033 'International Tables Vol C Tables 4.2.6.8 and 6.1.1.4'
O O 0.0106 0.0060 'International Tables Vol C Tables 4.2.6.8 and 6.1.1.4'
P P 0.1023 0.0942 'International Tables Vol C Tables 4.2.6.8 and 6.1.1.4'
Zr Zr -2.9673 0.5597 'International Tables Vol C Tables 4.2.6.8 and 6.1.1.4'

loop_
_geom_angle_atom_site_label_1
_geom_angle_atom_site_label_2
_geom_angle_atom_site_label_3
_geom_angle
O3 Zr1 O2 97.49(10)
O3 Zr1 O4 82.28(9)
O2 Zr1 O4 81.47(10)
O3 Zr1 O11 90.44(10)
O2 Zr1 O11 160.67(11)
O4 Zr1 O11 117.19(11)
O3 Zr1 O12 92.68(10)
O2 Zr1 O12 157.28(11)
O4 Zr1 O12 79.83(11)
O11 Zr1 O12 38.08(11)
O3 Zr1 O13 157.59(11)
O2 Zr1 O13 90.52(11)
O4 Zr1 O13 119.73(11)
O11 Zr1 O13 76.09(10)
O12 Zr1 O13 87.64(11)
O3 Zr1 O1 81.20(9)
O2 Zr1 O1 81.80(10)
O4 Zr1 O1 154.67(9)
O11 Zr1 O1 82.04(11)
O12 Zr1 O1 119.96(10)
O13 Zr1 O1 79.27(11)
O3 Zr1 O14 161.95(11)
O2 Zr1 O14 89.86(11)
O4 Zr1 O14 82.54(11)
O11 Zr1 O14 87.85(11)
O12 Zr1 O14 75.04(10)
O13 Zr1 O14 37.53(11)
O1 Zr1 O14 116.29(11)
O3 Zr1 Zr2 131.96(7)
O2 Zr1 Zr2 130.53(8)
O4 Zr1 Zr2 103.60(7)
O11 Zr1 Zr2 43.96(8)
O12 Zr1 Zr2 43.96(7)
O13 Zr1 Zr2 43.70(8)
O1 Zr1 Zr2 101.72(6)
O14 Zr1 Zr2 43.90(8)
O6 Zr2 O7 98.70(9)
O6 Zr2 O5 81.97(9)
O7 Zr2 O5 81.26(9)
O6 Zr2 O13 89.18(10)
O7 Zr2 O13 161.31(11)
O5 Zr2 O13 116.78(11)
O6 Zr2 O8 81.41(9)
O7 Zr2 O8 82.12(9)
O5 Zr2 O8 154.37(9)
O13 Zr2 O8 82.35(11)
O6 Zr2 O14 91.20(10)
O7 Zr2 O14 157.06(11)
O5 Zr2 O14 79.69(12)
O13 Zr2 O14 37.84(11)
O8 Zr2 O14 120.00(11)
O6 Zr2 O12 161.58(10)
O7 Zr2 O12 89.79(10)
O5 Zr2 O12 83.21(10)
O13 Zr2 O12 87.76(11)
O8 Zr2 O12 116.12(11)
O14 Zr2 O12 75.39(10)
O6 Zr2 O11 156.61(11)
O7 Zr2 O11 90.72(10)
O5 Zr2 O11 120.79(10)
O13 Zr2 O11 76.09(10)
O8 Zr2 O11 78.73(11)
O14 Zr2 O11 88.14(11)
O12 Zr2 O11 37.91(10)
O6 Zr2 Zr1 130.86(7)
O7 Zr2 Zr1 130.43(7)
O5 Zr2 Zr1 104.08(7)
O13 Zr2 Zr1 43.99(8)
O8 Zr2 Zr1 101.55(7)
O14 Zr2 Zr1 44.49(8)
O12 Zr2 Zr1 43.79(8)
O11 Zr2 Zr1 43.65(7)
O1 P1 N1 116.43(17)
O1 P1 C1 109.23(16)
N1 P1 C1 108.64(18)
O1 P1 C4 107.43(18)
N1 P1 C4 110.0(2)
C1 P1 C4 104.5(2)
O2 P2 N1 115.67(17)
O2 P2 C10 105.6(2)
N1 P2 C10 110.0(3)
O2 P2 C7 107.2(2)
N1 P2 C7 109.0(2)
C10 P2 C7 109.2(2)
O3 P3 N2 115.96(16)
O3 P3 C13 111.3(4)
N2 P3 C13 113.5(4)
O3 P3 C16A 114.1(3)
N2 P3 C16A 112.7(3)
C13 P3 C16A 85.7(5)
O3 P3 C13A 103.1(3)
N2 P3 C13A 106.2(3)
C13 P3 C13A 17.4(4)
C16A P3 C13A 103.1(4)
O3 P3 C16 96.7(3)
N2 P3 C16 105.8(3)
C13 P3 C16 112.3(5)
C16A P3 C16 27.5(3)
C13A P3 C16 129.5(4)
O4 P4 N2 116.10(16)
O4 P4 C22 108.61(17)
N2 P4 C22 108.15(19)
O4 P4 C19 104.84(19)
N2 P4 C19 109.56(19)
C22 P4 C19 109.4(2)
O5 P5 N3 115.95(16)
O5 P5 C25 108.10(16)
N3 P5 C25 109.04(18)
O5 P5 C28 106.13(17)
N3 P5 C28 109.31(18)
C25 P5 C28 108.0(2)
O6 P6 N3 115.83(15)
O6 P6 C31 112.0(3)
N3 P6 C31 110.4(4)
O6 P6 C34 104.4(2)
N3 P6 C34 109.0(2)
C31 P6 C34 104.4(4)
O6 P6 C31A 100.2(3)
N3 P6 C31A 107.4(3)
C31 P6 C31A 16.9(4)
C34 P6 C31A 120.2(4)
O7 P7 N4 115.38(16)
O7 P7 C40 106.07(17)
N4 P7 C40 109.8(2)
O7 P7 C37 110.6(3)
N4 P7 C37 111.6(3)
C40 P7 C37 102.5(3)
O7 P7 C37A 101.9(3)
N4 P7 C37A 104.0(3)
C40 P7 C37A 119.9(3)
C37 P7 C37A 17.4(3)
O8 P8 N4 116.57(16)
O8 P8 C46 111.2(5)
N4 P8 C46 106.4(4)
O8 P8 C43 108.41(18)
N4 P8 C43 108.7(2)
C46 P8 C43 105.0(4)
O8 P8 C46A 102.9(4)
N4 P8 C46A 111.8(4)
C46 P8 C46A 8.3(7)
C43 P8 C46A 108.2(4)
P2 N1 P1 125.3(2)
P3 N2 P4 126.1(2)
P6 N3 P5 125.81(19)
P7 N4 P8 126.0(2)
P1 O1 Zr1 138.05(14)
P2 O2 Zr1 133.76(17)
P3 O3 Zr1 136.90(16)
P4 O4 Zr1 137.97(15)
P5 O5 Zr2 138.23(14)
P6 O6 Zr2 135.22(14)
P7 O7 Zr2 132.87(15)
P8 O8 Zr2 136.77(15)
O12 O11 Zr1 71.15(16)
O12 O11 Zr2 71.04(16)
Zr1 O11 Zr2 92.39(11)
O11 O12 Zr1 70.77(17)
O11 O12 Zr2 71.05(16)
Zr1 O12 Zr2 92.26(11)
O14 O13 Zr2 71.35(18)
O14 O13 Zr1 71.96(18)
Zr2 O13 Zr1 92.31(12)
O13 O14 Zr2 70.81(17)
O13 O14 Zr1 70.52(18)
Zr2 O14 Zr1 91.61(11)
C2 C1 C3 111.5(3)
C2 C1 P1 111.1(3)
C3 C1 P1 111.7(3)
C6 C4 C5 110.3(4)
C6 C4 P1 109.5(4)
C5 C4 P1 112.2(3)
C9 C7 C8 108.7(5)
C9 C7 P2 111.5(3)
C8 C7 P2 111.3(4)
C12 C10 C11 114.0(5)
C12 C10 P2 113.0(4)
C11 C10 P2 111.0(4)
C14A C13A C15A 110.2(7)
C14A C13A P3 110.1(5)
C15A C13A P3 113.5(6)
C14 C13 C15 105.4(9)
C14 C13 P3 107.2(7)
C15 C13 P3 114.2(8)
C17 C16 C18 113.8(8)
C17 C16 P3 111.7(6)
C18 C16 P3 110.4(7)
C18A C16A C17A 110.8(7)
C18A C16A P3 110.0(5)
C17A C16A P3 107.4(5)
C21 C19 C20 112.9(4)
C21 C19 P4 116.6(4)
C20 C19 P4 111.5(3)
C24 C22 C23 110.6(4)
C24 C22 P4 113.0(3)
C23 C22 P4 109.8(3)
C27 C25 C26 110.2(4)
C27 C25 P5 112.8(3)
C26 C25 P5 110.6(3)
C30 C28 C30A 90.7(6)
C30 C28 C29 113.8(5)
C30A C28 C29 108.9(6)
C30 C28 P5 116.6(4)
C30A C28 P5 113.3(6)
C29 C28 P5 111.7(3)
C32 C31 C33 109.4(9)
C32 C31 P6 123.9(8)
C33 C31 P6 107.9(7)
C33A C31A C32A 103.7(8)
C33A C31A P6 110.1(6)
C32A C31A P6 107.9(8)
C36 C34 C35 113.8(5)
C36 C34 P6 116.6(4)
C35 C34 P6 109.5(4)
C39 C37 C38 114.9(8)
C39 C37 P7 112.2(6)
C38 C37 P7 110.8(6)
C38A C37A C39A 104.4(8)
C38A C37A P7 110.3(7)
C39A C37A P7 110.2(6)
C41 C40 C42 112.0(4)
C41 C40 P7 113.3(3)
C42 C40 P7 113.1(3)
C45 C43 C44 111.1(5)
C45 C43 P8 109.7(3)
C44 C43 P8 110.9(3)
C48 C46 C47 117.4(10)
C48 C46 P8 106.9(8)
C47 C46 P8 111.8(8)
C47A C46A C48A 101.1(10)
C47A C46A P8 107.8(8)
C48A C46A P8 115.3(8)
C2S O1S C4S 109.4(9)
O1S C2S C3S 107.5(12)
O1S C4S C5S 104.6(14)

loop_
_geom_bond_atom_site_label_1
_geom_bond_atom_site_label_2
_geom_bond_distance
Zr1 O3 2.131(2)
Zr1 O2 2.135(3)
Zr1 O4 2.143(3)
Zr1 O11 2.145(3)
Zr1 O12 2.150(3)
Zr1 O13 2.158(3)
Zr1 O1 2.161(3)
Zr1 O14 2.177(3)
Zr1 Zr2 3.1045(5)
Zr2 O6 2.134(2)
Zr2 O7 2.137(2)
Zr2 O5 2.144(3)
Zr2 O13 2.146(3)
Zr2 O8 2.153(2)
Zr2 O14 2.153(3)
Zr2 O12 2.157(3)
Zr2 O11 2.157(3)
P1 O1 1.523(3)
P1 N1 1.595(3)
P1 C1 1.809(4)
P1 C4 1.836(4)
P2 O2 1.537(3)
P2 N1 1.583(4)
P2 C10 1.802(5)
P2 C7 1.820(4)
P3 O3 1.527(3)
P3 N2 1.581(3)
P3 C13 1.646(10)
P3 C16A 1.752(7)
P3 C13A 1.968(9)
P3 C16 1.985(9)
P4 O4 1.531(3)
P4 N2 1.595(3)
P4 C22 1.808(5)
P4 C19 1.824(5)
P5 O5 1.526(2)
P5 N3 1.601(3)
P5 C25 1.803(4)
P5 C28 1.820(5)
P6 O6 1.522(3)
P6 N3 1.580(3)
P6 C31 1.752(9)
P6 C34 1.822(5)
P6 C31A 1.876(9)
P7 O7 1.532(3)
P7 N4 1.587(3)
P7 C40 1.812(4)
P7 C37 1.813(8)
P7 C37A 1.887(9)
P8 O8 1.523(3)
P8 N4 1.593(4)
P8 C46 1.713(12)
P8 C43 1.824(4)
P8 C46A 1.917(12)
O11 O12 1.401(4)
O13 O14 1.394(4)
C1 C2 1.517(6)
C1 C3 1.523(6)
C4 C6 1.502(7)
C4 C5 1.535(7)
C7 C9 1.504(7)
C7 C8 1.563(7)
C10 C12 1.539(8)
C10 C11 1.543(8)
C13A C14A 1.520(10)
C13A C15A 1.534(10)
C13 C14 1.499(12)
C13 C15 1.568(12)
C16 C17 1.503(11)
C16 C18 1.532(11)
C16A C18A 1.539(10)
C16A C17A 1.559(10)
C19 C21 1.515(6)
C19 C20 1.536(6)
C22 C24 1.531(6)
C22 C23 1.539(6)
C25 C27 1.509(6)
C25 C26 1.536(6)
C28 C30 1.480(9)
C28 C30A 1.518(13)
C28 C29 1.518(6)
C31 C32 1.367(13)
C31 C33 1.496(16)
C31A C33A 1.534(14)
C31A C32A 1.635(16)
C34 C36 1.490(7)
C34 C35 1.573(8)
C37 C39 1.500(11)
C37 C38 1.572(11)
C37A C38A 1.523(11)
C37A C39A 1.559(11)
C40 C41 1.528(6)
C40 C42 1.539(6)
C43 C45 1.507(7)
C43 C44 1.553(6)
C46 C48 1.570(13)
C46 C47 1.583(13)
C46A C47A 1.453(12)
C46A C48A 1.500(12)
O1S C2S 1.380(17)
O1S C4S 1.425(15)
C2S C3S 1.484(15)
C4S C5S 1.446(18)
